data_1574292
loop_
_publ_author_name
'Knyazev, Daniil A.'
'George, Malini'
'Werz, Daniel B.'

_publ_section_title
;
 (3 + 2)-Cycloaddition of bicyclobutanes and thioketones: access to
 2-thiabicyclo[2.1.1]hexanes without the use of catalysts or light
;
_journal_issue 19
_journal_name_full 'Chemical Science'
_journal_page_first 8588
_journal_page_last 8593
_journal_paper_doi 10.1039/D5SC00125K
_journal_volume 16
_journal_year 2025
_chemical_formula_moiety 'C32 H28 O S'
_chemical_formula_sum 'C32 H28 O S'
_chemical_formula_weight 460.60
_space_group_crystal_system monoclinic
_space_group_IT_number 14
_space_group_name_Hall '-P 2yn'
_space_group_name_H-M_alt 'P 1 21/n 1'
_atom_sites_solution_hydrogens geom
_atom_sites_solution_primary direct
_audit_creation_method
;FinalCif V143 by Daniel Kratzert, Freiburg 2024, 
https://dkratzert.de/finalcif.html
;
_audit_update_record
;
2024-10-07 deposited with the CCDC.	2025-04-02 downloaded from the CCDC.
;
_cell_angle_alpha 90
_cell_angle_beta 102.844(19)
_cell_angle_gamma 90
_cell_formula_units_Z 4
_cell_length_a 11.698(3)
_cell_length_b 12.037(4)
_cell_length_c 17.473(5)
_cell_measurement_reflns_used 9949
_cell_measurement_temperature 100(2)
_cell_measurement_theta_max 30.5375
_cell_measurement_theta_min 2.3595
_cell_volume 2398.8(12)
_computing_cell_refinement 'SAINT V8.41'
_computing_data_collection 'Bruker BIS 2018.9.0.3/05-Dec-2018 and APEX5_2023.9-2'
_computing_data_reduction 'SAINT V8.41'
_computing_structure_refinement 'SHELXL-2019/2 (Sheldrick, 2019)'
_computing_structure_solution 'SHELXT 2018/2 (Sheldrick, 2018)'
_diffrn_ambient_environment N~2~
_diffrn_ambient_temperature 100(2)
_diffrn_detector CCD
_diffrn_detector_area_resol_mean 8.3
_diffrn_detector_type 'Bruker APEXII'
_diffrn_measured_fraction_theta_full 1.000
_diffrn_measured_fraction_theta_max 0.997
_diffrn_measurement_device 'three-circle diffractometer'
_diffrn_measurement_device_type 'Bruker APEX2 QUAZAR'
_diffrn_measurement_method '\w and \f scans'
_diffrn_measurement_specimen_support 'MiTeGen micromount'
_diffrn_radiation_monochromator 'mirror optics'
_diffrn_radiation_probe x-ray
_diffrn_radiation_type MoK\a
_diffrn_radiation_wavelength 0.71073
_diffrn_reflns_av_R_equivalents 0.0400
_diffrn_reflns_av_unetI/netI 0.0245
_diffrn_reflns_Laue_measured_fraction_full 1.000
_diffrn_reflns_Laue_measured_fraction_max 0.997
_diffrn_reflns_limit_h_max 16
_diffrn_reflns_limit_h_min -16
_diffrn_reflns_limit_k_max 17
_diffrn_reflns_limit_k_min -17
_diffrn_reflns_limit_l_max 24
_diffrn_reflns_limit_l_min -24
_diffrn_reflns_number 52228
_diffrn_reflns_point_group_measured_fraction_full 1.000
_diffrn_reflns_point_group_measured_fraction_max 0.997
_diffrn_reflns_theta_full 25.242
_diffrn_reflns_theta_max 30.580
_diffrn_reflns_theta_min 1.915
_diffrn_source 'microfocus sealed X-ray tube'
_diffrn_source_current 0.6
_diffrn_source_type 'Incoatec I\ms'
_diffrn_source_voltage 50.0
_exptl_absorpt_coefficient_mu 0.158
_exptl_absorpt_correction_T_max 0.7461
_exptl_absorpt_correction_T_min 0.689
_exptl_absorpt_correction_type multi-scan
_exptl_absorpt_process_details
;SADABS-2016/2 - Bruker AXS area detector scaling and absorption correction: 
Krause, L., Herbst-Irmer, R., Sheldrick G.M. & Stalke D., J. Appl. Cryst. 48 
(2015) 3-10
;
_exptl_crystal_colour colourless
_exptl_crystal_density_diffrn 1.275
_exptl_crystal_description block
_exptl_crystal_F_000 976
_exptl_crystal_recrystallization_method
'Crystals were obtained at room temperature by slow solvent evaporation from asolution of the compound dissolved in dichloromethane.'
_exptl_crystal_size_max 0.417
_exptl_crystal_size_mid 0.302
_exptl_crystal_size_min 0.164
_refine_diff_density_max 0.655
_refine_diff_density_min -0.307
_refine_diff_density_rms 0.059
_refine_ls_extinction_method none
_refine_ls_goodness_of_fit_ref 1.036
_refine_ls_hydrogen_treatment constr
_refine_ls_matrix_type full
_refine_ls_number_parameters 309
_refine_ls_number_reflns 7347
_refine_ls_number_restraints 0
_refine_ls_restrained_S_all 1.036
_refine_ls_R_factor_all 0.0518
_refine_ls_R_factor_gt 0.0429
_refine_ls_shift/su_max 0.001
_refine_ls_shift/su_mean 0.000
_refine_ls_structure_factor_coef Fsqd
_refine_ls_weighting_details 'w=1/[\s^2^(Fo^2^)+(0.0583P)^2^+1.4109P] where P=(Fo^2^+2Fc^2^)/3'
_refine_ls_weighting_scheme calc
_refine_ls_wR_factor_gt 0.1124
_refine_ls_wR_factor_ref 0.1197
_reflns_Friedel_coverage 0.000
_reflns_number_gt 6238
_reflns_number_total 7347
_reflns_threshold_expression 'I > 2\s(I)'
_cod_data_source_file d5sc00125k2.cif
_cod_data_source_block Werz_DK325main_a
_cod_depositor_comments 'Adding full bibliography for 1574291--1574294.cif.'
_cod_original_cell_volume 2398.8(13)
_cod_original_sg_symbol_H-M 'P 21/n'
_cod_database_code 1574292
_shelx_shelxl_version_number 2019/3
_shelx_space_group_comment
;
The symmetry employed for this shelxl refinement is uniquely defined
by the following loop, which should always be used as a source of
symmetry information in preference to the above space-group names.
They are only intended as comments.
;
_shelx_estimated_absorpt_t_min 0.937
_shelx_estimated_absorpt_t_max 0.974
_olex2_diffrn_ambient_temperature_device 'Oxford Cryostream 800'

loop_
_space_group_symop_operation_xyz
'x, y, z'
'-x+1/2, y+1/2, -z+1/2'
'-x, -y, -z'
'x-1/2, -y-1/2, z-1/2'

loop_
_atom_site_label
_atom_site_type_symbol
_atom_site_fract_x
_atom_site_fract_y
_atom_site_fract_z
_atom_site_U_iso_or_equiv
_atom_site_adp_type
_atom_site_occupancy
_atom_site_site_symmetry_order
_atom_site_calc_flag
_atom_site_refinement_flags_posn
_atom_site_refinement_flags_adp
_atom_site_refinement_flags_occupancy
_atom_site_disorder_assembly
_atom_site_disorder_group
S1 S 0.14739(3) 0.23378(2) 0.57163(2) 0.01651(8) Uani 1 1 d . . . . .
O1 O 0.52561(8) 0.24489(8) 0.49759(6) 0.0232(2) Uani 1 1 d . . . . .
C1 C 0.28790(11) 0.17961(10) 0.62914(7) 0.0171(2) Uani 1 1 d . . . . .
C2 C 0.32003(11) 0.09263(10) 0.57256(7) 0.0167(2) Uani 1 1 d . . . . .
H2A H 0.254037 0.045090 0.545954 0.020 Uiso 1 1 calc R U . . .
H2B H 0.390990 0.048349 0.594703 0.020 Uiso 1 1 calc R U . . .
C3 C 0.34230(10) 0.19744(10) 0.52434(7) 0.0145(2) Uani 1 1 d . . . . .
C4 C 0.21712(10) 0.24494(9) 0.48446(7) 0.0137(2) Uani 1 1 d . . . . .
C5 C 0.37839(11) 0.25769(10) 0.60484(7) 0.0168(2) Uani 1 1 d . . . . .
H5A H 0.460521 0.244819 0.633096 0.020 Uiso 1 1 calc R U . . .
H5B H 0.357556 0.337489 0.603573 0.020 Uiso 1 1 calc R U . . .
C6 C 0.28730(12) 0.15766(11) 0.71326(7) 0.0210(2) Uani 1 1 d . . . . .
C7 C 0.27446(13) 0.05092(13) 0.73997(8) 0.0266(3) Uani 1 1 d . . . . .
H7 H 0.263970 -0.009832 0.704389 0.032 Uiso 1 1 calc R U . . .
C8 C 0.27697(14) 0.03286(15) 0.81946(9) 0.0340(3) Uani 1 1 d . . . . .
H8 H 0.270804 -0.040676 0.837874 0.041 Uiso 1 1 calc R U . . .
C9 C 0.28823(14) 0.11995(17) 0.87095(9) 0.0359(4) Uani 1 1 d . . . . .
H9 H 0.285624 0.107240 0.924193 0.043 Uiso 1 1 calc R U . . .
C10 C 0.3033(2) 0.22576(18) 0.84547(9) 0.0447(4) Uani 1 1 d . . . . .
H10 H 0.312798 0.286131 0.881349 0.054 Uiso 1 1 calc R U . . .
C11 C 0.30463(19) 0.24455(15) 0.76699(9) 0.0393(4) Uani 1 1 d . . . . .
H11 H 0.317518 0.317544 0.750017 0.047 Uiso 1 1 calc R U . . .
C12 C 0.43726(10) 0.18876(10) 0.47742(7) 0.0159(2) Uani 1 1 d . . . . .
C13 C 0.42650(10) 0.11290(10) 0.40864(7) 0.0155(2) Uani 1 1 d . . . . .
C14 C 0.36749(11) 0.01136(10) 0.40135(7) 0.0171(2) Uani 1 1 d . . . . .
H14 H 0.331282 -0.013482 0.441835 0.021 Uiso 1 1 calc R U . . .
C15 C 0.36177(11) -0.05360(11) 0.33448(7) 0.0192(2) Uani 1 1 d . . . . .
H15 H 0.322156 -0.123001 0.329784 0.023 Uiso 1 1 calc R U . . .
C16 C 0.41362(12) -0.01746(11) 0.27476(7) 0.0218(2) Uani 1 1 d . . . . .
H16 H 0.408510 -0.061503 0.229002 0.026 Uiso 1 1 calc R U . . .
C17 C 0.47319(12) 0.08361(11) 0.28211(7) 0.0215(2) Uani 1 1 d . . . . .
H17 H 0.508539 0.108597 0.241247 0.026 Uiso 1 1 calc R U . . .
C18 C 0.48091(11) 0.14761(10) 0.34884(7) 0.0186(2) Uani 1 1 d . . . . .
H18 H 0.523348 0.215506 0.354188 0.022 Uiso 1 1 calc R U . . .
C19 C 0.21382(10) 0.36776(9) 0.46182(7) 0.0143(2) Uani 1 1 d . . . . .
C20 C 0.10390(10) 0.41916(10) 0.44200(7) 0.0151(2) Uani 1 1 d . . . . .
H20 H 0.035485 0.376617 0.441949 0.018 Uiso 1 1 calc R U . . .
C21 C 0.09276(11) 0.53097(10) 0.42243(7) 0.0159(2) Uani 1 1 d . . . . .
H21 H 0.017156 0.564060 0.410159 0.019 Uiso 1 1 calc R U . . .
C22 C 0.19144(11) 0.59547(10) 0.42056(7) 0.0170(2) Uani 1 1 d . . . . .
C23 C 0.30083(11) 0.54403(10) 0.43885(7) 0.0188(2) Uani 1 1 d . . . . .
H23 H 0.368989 0.586142 0.437369 0.023 Uiso 1 1 calc R U . . .
C24 C 0.31227(11) 0.43148(10) 0.45937(7) 0.0174(2) Uani 1 1 d . . . . .
H24 H 0.387831 0.398313 0.471715 0.021 Uiso 1 1 calc R U . . .
C25 C 0.18043(13) 0.71749(11) 0.40080(9) 0.0247(3) Uani 1 1 d . . . . .
H25A H 0.170388 0.727239 0.344009 0.037 Uiso 1 1 calc R U . . .
H25B H 0.251475 0.756336 0.428087 0.037 Uiso 1 1 calc R U . . .
H25C H 0.112282 0.748218 0.417466 0.037 Uiso 1 1 calc R U . . .
C26 C 0.15453(10) 0.17502(9) 0.41447(7) 0.0148(2) Uani 1 1 d . . . . .
C27 C 0.08627(11) 0.08211(10) 0.42150(8) 0.0188(2) Uani 1 1 d . . . . .
H27 H 0.068274 0.065586 0.470669 0.023 Uiso 1 1 calc R U . . .
C28 C 0.04410(11) 0.01314(11) 0.35720(8) 0.0211(2) Uani 1 1 d . . . . .
H28 H -0.001583 -0.050033 0.363562 0.025 Uiso 1 1 calc R U . . .
C29 C 0.06752(11) 0.03493(11) 0.28401(8) 0.0208(2) Uani 1 1 d . . . . .
C30 C 0.13015(11) 0.13157(11) 0.27586(7) 0.0192(2) Uani 1 1 d . . . . .
H30 H 0.143989 0.150377 0.225894 0.023 Uiso 1 1 calc R U . . .
C31 C 0.17240(10) 0.20042(10) 0.33960(7) 0.0164(2) Uani 1 1 d . . . . .
H31 H 0.214148 0.265888 0.332419 0.020 Uiso 1 1 calc R U . . .
C32 C 0.03105(13) -0.04517(13) 0.21657(9) 0.0287(3) Uani 1 1 d . . . . .
H32A H -0.006250 -0.004098 0.169159 0.043 Uiso 1 1 calc R U . . .
H32B H -0.024592 -0.099184 0.229314 0.043 Uiso 1 1 calc R U . . .
H32C H 0.100298 -0.084243 0.207446 0.043 Uiso 1 1 calc R U . . .

loop_
_atom_site_aniso_label
_atom_site_aniso_U_11
_atom_site_aniso_U_22
_atom_site_aniso_U_33
_atom_site_aniso_U_23
_atom_site_aniso_U_13
_atom_site_aniso_U_12
S1 0.01808(14) 0.01680(14) 0.01606(14) 0.00243(10) 0.00678(10) 0.00185(10)
O1 0.0177(4) 0.0234(5) 0.0293(5) -0.0064(4) 0.0068(4) -0.0041(3)
C1 0.0202(5) 0.0166(5) 0.0145(5) 0.0013(4) 0.0041(4) 0.0027(4)
C2 0.0200(5) 0.0145(5) 0.0158(5) 0.0022(4) 0.0046(4) 0.0021(4)
C3 0.0154(5) 0.0130(5) 0.0154(5) 0.0000(4) 0.0037(4) 0.0007(4)
C4 0.0148(5) 0.0127(5) 0.0140(5) 0.0012(4) 0.0042(4) -0.0005(4)
C5 0.0178(5) 0.0172(5) 0.0147(5) -0.0014(4) 0.0021(4) 0.0009(4)
C6 0.0235(6) 0.0247(6) 0.0148(5) 0.0031(4) 0.0042(4) 0.0045(5)
C7 0.0281(7) 0.0296(7) 0.0237(6) 0.0047(5) 0.0094(5) -0.0023(5)
C8 0.0305(7) 0.0431(9) 0.0301(7) 0.0140(6) 0.0107(6) -0.0024(6)
C9 0.0282(7) 0.0628(11) 0.0159(6) 0.0077(6) 0.0033(5) 0.0005(7)
C10 0.0647(12) 0.0521(11) 0.0161(7) -0.0037(7) 0.0065(7) 0.0043(9)
C11 0.0668(12) 0.0310(8) 0.0196(7) -0.0004(6) 0.0087(7) 0.0026(8)
C12 0.0165(5) 0.0138(5) 0.0177(5) 0.0010(4) 0.0041(4) 0.0017(4)
C13 0.0146(5) 0.0146(5) 0.0169(5) 0.0004(4) 0.0029(4) 0.0023(4)
C14 0.0167(5) 0.0164(5) 0.0189(5) 0.0007(4) 0.0053(4) 0.0011(4)
C15 0.0205(6) 0.0172(5) 0.0196(5) -0.0009(4) 0.0039(4) 0.0001(4)
C16 0.0260(6) 0.0236(6) 0.0156(5) -0.0010(4) 0.0042(5) 0.0027(5)
C17 0.0253(6) 0.0244(6) 0.0157(5) 0.0041(4) 0.0065(5) 0.0016(5)
C18 0.0196(5) 0.0171(5) 0.0196(5) 0.0028(4) 0.0054(4) 0.0015(4)
C19 0.0174(5) 0.0126(5) 0.0134(5) 0.0003(4) 0.0042(4) -0.0004(4)
C20 0.0162(5) 0.0151(5) 0.0145(5) 0.0003(4) 0.0044(4) -0.0014(4)
C21 0.0178(5) 0.0161(5) 0.0137(5) 0.0009(4) 0.0035(4) 0.0021(4)
C22 0.0223(6) 0.0132(5) 0.0151(5) 0.0005(4) 0.0035(4) -0.0014(4)
C23 0.0195(5) 0.0161(5) 0.0208(6) 0.0012(4) 0.0045(4) -0.0037(4)
C24 0.0163(5) 0.0154(5) 0.0207(5) 0.0012(4) 0.0043(4) -0.0001(4)
C25 0.0268(6) 0.0147(5) 0.0311(7) 0.0050(5) 0.0027(5) -0.0005(5)
C26 0.0138(5) 0.0135(5) 0.0169(5) 0.0003(4) 0.0027(4) 0.0003(4)
C27 0.0176(5) 0.0172(5) 0.0220(6) 0.0010(4) 0.0052(4) -0.0018(4)
C28 0.0184(5) 0.0165(5) 0.0276(6) -0.0018(5) 0.0037(5) -0.0038(4)
C29 0.0176(5) 0.0195(6) 0.0235(6) -0.0055(5) 0.0007(5) 0.0008(4)
C30 0.0189(5) 0.0206(6) 0.0170(5) -0.0015(4) 0.0017(4) 0.0021(4)
C31 0.0165(5) 0.0151(5) 0.0171(5) 0.0005(4) 0.0030(4) -0.0003(4)
C32 0.0284(7) 0.0265(7) 0.0292(7) -0.0118(6) 0.0022(6) -0.0036(5)

loop_
_atom_type_symbol
_atom_type_description
_atom_type_scat_dispersion_real
_atom_type_scat_dispersion_imag
_atom_type_scat_source
C C 0.0033 0.0016 'International Tables Vol C Tables 4.2.6.8 and 6.1.1.4'
H H 0.0000 0.0000 'International Tables Vol C Tables 4.2.6.8 and 6.1.1.4'
O O 0.0106 0.0060 'International Tables Vol C Tables 4.2.6.8 and 6.1.1.4'
S S 0.1246 0.1234 'International Tables Vol C Tables 4.2.6.8 and 6.1.1.4'

loop_
_geom_angle_atom_site_label_1
_geom_angle_atom_site_label_2
_geom_angle_atom_site_label_3
_geom_angle
_geom_angle_site_symmetry_1
_geom_angle_site_symmetry_3
_geom_angle_publ_flag
C1 S1 C4 88.40(6) . . ?
C6 C1 C2 124.41(11) . . ?
C6 C1 C5 122.10(11) . . ?
C2 C1 C5 87.55(9) . . ?
C6 C1 S1 113.56(9) . . ?
C2 C1 S1 101.85(8) . . ?
C5 C1 S1 102.56(8) . . ?
C1 C2 C3 83.79(9) . . ?
C1 C2 H2A 114.7 . . ?
C3 C2 H2A 114.7 . . ?
C1 C2 H2B 114.7 . . ?
C3 C2 H2B 114.7 . . ?
H2A C2 H2B 111.8 . . ?
C12 C3 C5 115.78(10) . . ?
C12 C3 C2 117.47(10) . . ?
C5 C3 C2 86.18(9) . . ?
C12 C3 C4 120.13(10) . . ?
C5 C3 C4 105.56(9) . . ?
C2 C3 C4 106.19(9) . . ?
C19 C4 C26 110.18(9) . . ?
C19 C4 C3 115.53(9) . . ?
C26 C4 C3 112.63(9) . . ?
C19 C4 S1 106.70(8) . . ?
C26 C4 S1 112.98(8) . . ?
C3 C4 S1 98.21(7) . . ?
C1 C5 C3 84.27(9) . . ?
C1 C5 H5A 114.6 . . ?
C3 C5 H5A 114.6 . . ?
C1 C5 H5B 114.6 . . ?
C3 C5 H5B 114.6 . . ?
H5A C5 H5B 111.7 . . ?
C7 C6 C11 118.71(13) . . ?
C7 C6 C1 121.29(12) . . ?
C11 C6 C1 119.95(13) . . ?
C6 C7 C8 119.88(15) . . ?
C6 C7 H7 120.1 . . ?
C8 C7 H7 120.1 . . ?
C9 C8 C7 120.73(15) . . ?
C9 C8 H8 119.6 . . ?
C7 C8 H8 119.6 . . ?
C8 C9 C10 119.85(14) . . ?
C8 C9 H9 120.1 . . ?
C10 C9 H9 120.1 . . ?
C9 C10 C11 119.99(17) . . ?
C9 C10 H10 120.0 . . ?
C11 C10 H10 120.0 . . ?
C6 C11 C10 120.71(16) . . ?
C6 C11 H11 119.6 . . ?
C10 C11 H11 119.6 . . ?
O1 C12 C13 119.09(11) . . ?
O1 C12 C3 118.61(11) . . ?
C13 C12 C3 122.29(10) . . ?
C14 C13 C18 119.34(11) . . ?
C14 C13 C12 124.12(11) . . ?
C18 C13 C12 116.54(11) . . ?
C15 C14 C13 119.87(11) . . ?
C15 C14 H14 120.1 . . ?
C13 C14 H14 120.1 . . ?
C16 C15 C14 120.42(12) . . ?
C16 C15 H15 119.8 . . ?
C14 C15 H15 119.8 . . ?
C15 C16 C17 119.82(12) . . ?
C15 C16 H16 120.1 . . ?
C17 C16 H16 120.1 . . ?
C18 C17 C16 120.09(12) . . ?
C18 C17 H17 120.0 . . ?
C16 C17 H17 120.0 . . ?
C17 C18 C13 120.43(12) . . ?
C17 C18 H18 119.8 . . ?
C13 C18 H18 119.8 . . ?
C24 C19 C20 118.02(11) . . ?
C24 C19 C4 124.56(11) . . ?
C20 C19 C4 117.42(10) . . ?
C21 C20 C19 121.38(11) . . ?
C21 C20 H20 119.3 . . ?
C19 C20 H20 119.3 . . ?
C20 C21 C22 120.78(11) . . ?
C20 C21 H21 119.6 . . ?
C22 C21 H21 119.6 . . ?
C23 C22 C21 117.97(11) . . ?
C23 C22 C25 120.85(11) . . ?
C21 C22 C25 121.17(12) . . ?
C22 C23 C24 121.29(11) . . ?
C22 C23 H23 119.4 . . ?
C24 C23 H23 119.4 . . ?
C19 C24 C23 120.55(11) . . ?
C19 C24 H24 119.7 . . ?
C23 C24 H24 119.7 . . ?
C22 C25 H25A 109.5 . . ?
C22 C25 H25B 109.5 . . ?
H25A C25 H25B 109.5 . . ?
C22 C25 H25C 109.5 . . ?
H25A C25 H25C 109.5 . . ?
H25B C25 H25C 109.5 . . ?
C27 C26 C31 117.60(11) . . ?
C27 C26 C4 123.50(11) . . ?
C31 C26 C4 118.76(10) . . ?
C26 C27 C28 120.84(12) . . ?
C26 C27 H27 119.6 . . ?
C28 C27 H27 119.6 . . ?
C29 C28 C27 121.41(12) . . ?
C29 C28 H28 119.3 . . ?
C27 C28 H28 119.3 . . ?
C28 C29 C30 117.72(12) . . ?
C28 C29 C32 121.21(13) . . ?
C30 C29 C32 121.02(13) . . ?
C31 C30 C29 121.06(12) . . ?
C31 C30 H30 119.5 . . ?
C29 C30 H30 119.5 . . ?
C30 C31 C26 121.16(11) . . ?
C30 C31 H31 119.4 . . ?
C26 C31 H31 119.4 . . ?
C29 C32 H32A 109.5 . . ?
C29 C32 H32B 109.5 . . ?
H32A C32 H32B 109.5 . . ?
C29 C32 H32C 109.5 . . ?
H32A C32 H32C 109.5 . . ?
H32B C32 H32C 109.5 . . ?

loop_
_geom_bond_atom_site_label_1
_geom_bond_atom_site_label_2
_geom_bond_distance
_geom_bond_site_symmetry_2
_geom_bond_publ_flag
S1 C1 1.8445(13) . ?
S1 C4 1.8856(12) . ?
O1 C12 1.2195(15) . ?
C1 C6 1.4948(17) . ?
C1 C2 1.5428(17) . ?
C1 C5 1.5440(18) . ?
C2 C3 1.5706(17) . ?
C2 H2A 0.9900 . ?
C2 H2B 0.9900 . ?
C3 C12 1.5237(17) . ?
C3 C5 1.5552(17) . ?
C3 C4 1.5822(17) . ?
C4 C19 1.5288(17) . ?
C4 C26 1.5303(16) . ?
C5 H5A 0.9900 . ?
C5 H5B 0.9900 . ?
C6 C7 1.386(2) . ?
C6 C11 1.390(2) . ?
C7 C8 1.400(2) . ?
C7 H7 0.9500 . ?
C8 C9 1.369(3) . ?
C8 H8 0.9500 . ?
C9 C10 1.373(3) . ?
C9 H9 0.9500 . ?
C10 C11 1.393(2) . ?
C10 H10 0.9500 . ?
C11 H11 0.9500 . ?
C12 C13 1.4921(17) . ?
C13 C14 1.3957(17) . ?
C13 C18 1.4025(17) . ?
C14 C15 1.3950(17) . ?
C14 H14 0.9500 . ?
C15 C16 1.3883(18) . ?
C15 H15 0.9500 . ?
C16 C17 1.394(2) . ?
C16 H16 0.9500 . ?
C17 C18 1.3835(18) . ?
C17 H17 0.9500 . ?
C18 H18 0.9500 . ?
C19 C24 1.3922(16) . ?
C19 C20 1.3993(17) . ?
C20 C21 1.3876(17) . ?
C20 H20 0.9500 . ?
C21 C22 1.3977(17) . ?
C21 H21 0.9500 . ?
C22 C23 1.3933(18) . ?
C22 C25 1.5078(18) . ?
C23 C24 1.4002(17) . ?
C23 H23 0.9500 . ?
C24 H24 0.9500 . ?
C25 H25A 0.9800 . ?
C25 H25B 0.9800 . ?
C25 H25C 0.9800 . ?
C26 C27 1.3953(17) . ?
C26 C31 1.4036(17) . ?
C27 C28 1.3958(18) . ?
C27 H27 0.9500 . ?
C28 C29 1.3910(19) . ?
C28 H28 0.9500 . ?
C29 C30 1.3988(19) . ?
C29 C32 1.5088(18) . ?
C30 C31 1.3881(17) . ?
C30 H30 0.9500 . ?
C31 H31 0.9500 . ?
C32 H32A 0.9800 . ?
C32 H32B 0.9800 . ?
C32 H32C 0.9800 . ?

loop_
_geom_torsion_atom_site_label_1
_geom_torsion_atom_site_label_2
_geom_torsion_atom_site_label_3
_geom_torsion_atom_site_label_4
_geom_torsion
_geom_torsion_site_symmetry_1
_geom_torsion_site_symmetry_2
_geom_torsion_site_symmetry_3
_geom_torsion_site_symmetry_4
_geom_torsion_publ_flag
C4 S1 C1 C6 177.40(10) . . . . ?
C4 S1 C1 C2 -46.42(8) . . . . ?
C4 S1 C1 C5 43.68(8) . . . . ?
C6 C1 C2 C3 -159.49(12) . . . . ?
C5 C1 C2 C3 -31.52(8) . . . . ?
S1 C1 C2 C3 70.80(8) . . . . ?
C1 C2 C3 C12 148.47(11) . . . . ?
C1 C2 C3 C5 31.31(8) . . . . ?
C1 C2 C3 C4 -73.80(10) . . . . ?
C12 C3 C4 C19 -66.61(13) . . . . ?
C5 C3 C4 C19 66.52(12) . . . . ?
C2 C3 C4 C19 157.02(9) . . . . ?
C12 C3 C4 C26 61.22(13) . . . . ?
C5 C3 C4 C26 -165.66(9) . . . . ?
C2 C3 C4 C26 -75.15(11) . . . . ?
C12 C3 C4 S1 -179.61(9) . . . . ?
C5 C3 C4 S1 -46.48(9) . . . . ?
C2 C3 C4 S1 44.03(9) . . . . ?
C1 S1 C4 C19 -118.65(8) . . . . ?
C1 S1 C4 C26 120.13(9) . . . . ?
C1 S1 C4 C3 1.22(7) . . . . ?
C6 C1 C5 C3 161.69(11) . . . . ?
C2 C1 C5 C3 31.84(8) . . . . ?
S1 C1 C5 C3 -69.76(8) . . . . ?
C12 C3 C5 C1 -150.01(10) . . . . ?
C2 C3 C5 C1 -31.25(8) . . . . ?
C4 C3 C5 C1 74.50(10) . . . . ?
C2 C1 C6 C7 -23.5(2) . . . . ?
C5 C1 C6 C7 -135.11(14) . . . . ?
S1 C1 C6 C7 101.28(13) . . . . ?
C2 C1 C6 C11 153.85(15) . . . . ?
C5 C1 C6 C11 42.23(19) . . . . ?
S1 C1 C6 C11 -81.38(16) . . . . ?
C11 C6 C7 C8 1.2(2) . . . . ?
C1 C6 C7 C8 178.53(13) . . . . ?
C6 C7 C8 C9 2.1(2) . . . . ?
C7 C8 C9 C10 -3.4(3) . . . . ?
C8 C9 C10 C11 1.3(3) . . . . ?
C7 C6 C11 C10 -3.2(3) . . . . ?
C1 C6 C11 C10 179.42(17) . . . . ?
C9 C10 C11 C6 2.0(3) . . . . ?
C5 C3 C12 O1 -13.00(16) . . . . ?
C2 C3 C12 O1 -112.66(13) . . . . ?
C4 C3 C12 O1 115.66(13) . . . . ?
C5 C3 C12 C13 166.06(10) . . . . ?
C2 C3 C12 C13 66.40(15) . . . . ?
C4 C3 C12 C13 -65.28(15) . . . . ?
O1 C12 C13 C14 147.36(12) . . . . ?
C3 C12 C13 C14 -31.69(17) . . . . ?
O1 C12 C13 C18 -32.04(16) . . . . ?
C3 C12 C13 C18 148.90(11) . . . . ?
C18 C13 C14 C15 -0.91(17) . . . . ?
C12 C13 C14 C15 179.70(11) . . . . ?
C13 C14 C15 C16 -0.54(19) . . . . ?
C14 C15 C16 C17 0.9(2) . . . . ?
C15 C16 C17 C18 0.2(2) . . . . ?
C16 C17 C18 C13 -1.64(19) . . . . ?
C14 C13 C18 C17 2.00(18) . . . . ?
C12 C13 C18 C17 -178.56(11) . . . . ?
C26 C4 C19 C24 -115.66(13) . . . . ?
C3 C4 C19 C24 13.38(16) . . . . ?
S1 C4 C19 C24 121.35(11) . . . . ?
C26 C4 C19 C20 64.13(13) . . . . ?
C3 C4 C19 C20 -166.83(10) . . . . ?
S1 C4 C19 C20 -58.86(12) . . . . ?
C24 C19 C20 C21 -1.68(17) . . . . ?
C4 C19 C20 C21 178.52(10) . . . . ?
C19 C20 C21 C22 1.16(18) . . . . ?
C20 C21 C22 C23 0.04(17) . . . . ?
C20 C21 C22 C25 -178.87(12) . . . . ?
C21 C22 C23 C24 -0.69(18) . . . . ?
C25 C22 C23 C24 178.23(12) . . . . ?
C20 C19 C24 C23 1.02(18) . . . . ?
C4 C19 C24 C23 -179.19(11) . . . . ?
C22 C23 C24 C19 0.15(19) . . . . ?
C19 C4 C26 C27 -143.05(11) . . . . ?
C3 C4 C26 C27 86.36(14) . . . . ?
S1 C4 C26 C27 -23.81(14) . . . . ?
C19 C4 C26 C31 41.38(14) . . . . ?
C3 C4 C26 C31 -89.22(13) . . . . ?
S1 C4 C26 C31 160.61(9) . . . . ?
C31 C26 C27 C28 4.15(18) . . . . ?
C4 C26 C27 C28 -171.48(11) . . . . ?
C26 C27 C28 C29 -0.6(2) . . . . ?
C27 C28 C29 C30 -3.06(19) . . . . ?
C27 C28 C29 C32 174.48(12) . . . . ?
C28 C29 C30 C31 3.10(19) . . . . ?
C32 C29 C30 C31 -174.44(12) . . . . ?
C29 C30 C31 C26 0.50(19) . . . . ?
C27 C26 C31 C30 -4.11(18) . . . . ?
C4 C26 C31 C30 171.73(11) . . . . ?
